data_7104769
loop_
_publ_author_name
'B\"auerlein, Patrick S'
'Fairlamb, Ian J S'
'Jarvis, Amanda G'
'Lee, Adam F'
'M\"uller, Christian'
'Slattery, John M'
'Thatcher, Robert J'
'Vogt, Dieter'
'Whitwood, Adrian C'

_publ_section_title
;
 Ion-tagged pi-acidic alkene ligands promote Pd-catalysed allyl-aryl
 couplings in an ionic liquid.
;
_journal_issue 38
_journal_name_full 'Chemical communications (Cambridge, England)'
_journal_page_first 5734
_journal_page_last 5736
_journal_paper_doi 10.1039/b906823f
_journal_volume 34
_journal_year 2009
_chemical_formula_moiety 'C22 H26 N O2, F6 P'
_chemical_formula_sum 'C22 H26 F6 N O2 P'
_chemical_formula_weight 481.41
_chemical_name_systematic
;
?
;
_space_group_IT_number 14
_symmetry_cell_setting monoclinic
_symmetry_space_group_name_Hall '-P 2ybc'
_symmetry_space_group_name_H-M 'P 1 21/c 1'
_atom_sites_solution_hydrogens geom
_atom_sites_solution_primary direct
_atom_sites_solution_secondary difmap
_audit_creation_date
;
'Sat Sep 20 00:19:37 2008'
;
_audit_creation_method
;
CrysAlis RED, Oxford Diffraction Ltd.,
Version 1.171.32.24 (release 21-04-2008 CrysAlis171 .NET)
(compiled Apr 21 2008,18:23:10)
;
_cell_angle_alpha 90.00
_cell_angle_beta 94.152(4)
_cell_angle_gamma 90.00
_cell_formula_units_Z 4
_cell_length_a 9.9133(4)
_cell_length_b 21.1994(7)
_cell_length_c 10.4816(4)
_cell_measurement_reflns_used 7913
_cell_measurement_temperature 110(2)
_cell_measurement_theta_max 70.4323
_cell_measurement_theta_min 4.1648
_cell_volume 2196.99(14)
_computing_cell_refinement
;
CrysAlis RED, Oxford Diffraction Ltd.,
Version 1.171.32.24 (release 21-04-2008 CrysAlis171 .NET)
(compiled Apr 21 2008,18:23:10)
;
_computing_data_collection
;
CrysAlis CCD, Oxford Diffraction Ltd.,
Version 1.171.32.24 (release 21-04-2008 CrysAlis171 .NET)
(compiled Apr 21 2008,18:23:10)
;
_computing_data_reduction
;
CrysAlis RED, Oxford Diffraction Ltd.,
Version 1.171.32.24 (release 21-04-2008 CrysAlis171 .NET)
(compiled Apr 21 2008,18:23:10)
;
_computing_structure_refinement 'SHELXL-97 (Sheldrick, 1997)'
_computing_structure_solution 'SHELXS-97 (Sheldrick, 1997)'
_diffrn_ambient_temperature 110(2)
_diffrn_detector_area_resol_mean 8.2707
_diffrn_measured_fraction_theta_full 0.972
_diffrn_measured_fraction_theta_max 0.972
_diffrn_measurement_details
;
1 omega 7.00 65.00 1.0000 4.0000
omega____ theta____ kappa____ phi______ omega'___ theta'___ frames
- -13.7937 77.0000 300.0000 0.0000 0.0000 58

2 omega -20.00 38.00 1.0000 4.0000
omega____ theta____ kappa____ phi______ omega'___ theta'___ frames
- 13.7937 77.0000 210.0000 0.0000 0.0000 58

3 omega -50.00 -2.00 1.0000 4.0000
omega____ theta____ kappa____ phi______ omega'___ theta'___ frames
- -13.7937 85.0000 8.0000 0.0000 0.0000 48

4 omega -60.00 -7.00 1.0000 4.0000
omega____ theta____ kappa____ phi______ omega'___ theta'___ frames
- 13.7937 -45.0000 270.0000 0.0000 0.0000 53

5 omega -167.00 -65.00 1.0000 16.0000
omega____ theta____ kappa____ phi______ omega'___ theta'___ frames
- -93.0000 -45.0000 240.0000 0.0000 0.0000 102

6 omega -118.00 -65.00 1.0000 16.0000
omega____ theta____ kappa____ phi______ omega'___ theta'___ frames
- -93.0000 -45.0000 330.0000 0.0000 0.0000 53

7 omega -178.00 -6.00 1.0000 16.0000
omega____ theta____ kappa____ phi______ omega'___ theta'___ frames
- -93.0000 0.0000 0.0000 0.0000 0.0000 172

8 omega -127.00 -68.00 1.0000 16.0000
omega____ theta____ kappa____ phi______ omega'___ theta'___ frames
- -93.0000 77.0000 150.0000 0.0000 0.0000 59

9 omega 21.00 80.00 1.0000 16.0000
omega____ theta____ kappa____ phi______ omega'___ theta'___ frames
- 100.0000 -77.0000 0.0000 0.0000 0.0000 59

10 omega 13.00 70.00 1.0000 16.0000
omega____ theta____ kappa____ phi______ omega'___ theta'___ frames
- 100.0000 0.0000 30.0000 0.0000 0.0000 57

11 omega 21.00 80.00 1.0000 16.0000
omega____ theta____ kappa____ phi______ omega'___ theta'___ frames
- 100.0000 -77.0000 60.0000 0.0000 0.0000 59

12 omega 72.00 125.00 1.0000 16.0000
omega____ theta____ kappa____ phi______ omega'___ theta'___ frames
- 100.0000 45.0000 240.0000 0.0000 0.0000 53

13 omega 66.00 124.00 1.0000 16.0000
omega____ theta____ kappa____ phi______ omega'___ theta'___ frames
- 100.0000 77.0000 300.0000 0.0000 0.0000 58

14 omega 72.00 125.00 1.0000 16.0000
omega____ theta____ kappa____ phi______ omega'___ theta'___ frames
- 100.0000 45.0000 120.0000 0.0000 0.0000 53

15 omega -178.00 -6.00 1.0000 16.0000
omega____ theta____ kappa____ phi______ omega'___ theta'___ frames
- -93.0000 0.0000 180.0000 0.0000 0.0000 172

16 omega -178.00 -6.00 1.0000 16.0000
omega____ theta____ kappa____ phi______ omega'___ theta'___ frames
- -93.0000 0.0000 30.0000 0.0000 0.0000 172

;
_diffrn_radiation_monochromator graphite
_diffrn_radiation_source 'Enhance (Cu) X-ray Source'
_diffrn_radiation_type 'Cu K\a'
_diffrn_radiation_wavelength 1.5418
_diffrn_reflns_av_R_equivalents 0.0483
_diffrn_reflns_av_sigmaI/netI 0.0531
_diffrn_reflns_limit_h_max 12
_diffrn_reflns_limit_h_min -11
_diffrn_reflns_limit_k_max 24
_diffrn_reflns_limit_k_min -25
_diffrn_reflns_limit_l_max 12
_diffrn_reflns_limit_l_min -12
_diffrn_reflns_number 18215
_diffrn_reflns_theta_full 70.56
_diffrn_reflns_theta_max 70.56
_diffrn_reflns_theta_min 4.17
_exptl_absorpt_coefficient_mu 1.756
_exptl_absorpt_correction_T_max 0.869
_exptl_absorpt_correction_T_min 0.498
_exptl_absorpt_correction_type multi-scan
_exptl_absorpt_process_details
;
CrysAlis RED, Oxford Diffraction Ltd.,
Version 1.171.32.24 (release 21-04-2008 CrysAlis171 .NET)
(compiled Apr 21 2008,18:23:10)
Empirical absorption correction using spherical harmonics,
implemented in SCALE3 ABSPACK scaling algorithm.
;
_exptl_crystal_colour colourless
_exptl_crystal_density_diffrn 1.455
_exptl_crystal_density_method 'not measured'
_exptl_crystal_description block
_exptl_crystal_F_000 1000
_exptl_crystal_size_max 0.26
_exptl_crystal_size_mid 0.10
_exptl_crystal_size_min 0.08
_refine_diff_density_max 0.853
_refine_diff_density_min -0.472
_refine_diff_density_rms 0.056
_refine_ls_extinction_method none
_refine_ls_goodness_of_fit_ref 1.034
_refine_ls_hydrogen_treatment constr
_refine_ls_matrix_type full
_refine_ls_number_parameters 400
_refine_ls_number_reflns 4086
_refine_ls_number_restraints 0
_refine_ls_restrained_S_all 1.034
_refine_ls_R_factor_all 0.0971
_refine_ls_R_factor_gt 0.0827
_refine_ls_shift/su_max 0.000
_refine_ls_shift/su_mean 0.000
_refine_ls_structure_factor_coef Fsqd
_refine_ls_weighting_details 'calc w=1/[\s^2^(Fo^2^)+(0.0901P)^2^+3.5305P] where P=(Fo^2^+2Fc^2^)/3'
_refine_ls_weighting_scheme calc
_refine_ls_wR_factor_gt 0.2053
_refine_ls_wR_factor_ref 0.2166
_reflns_number_gt 3291
_reflns_number_total 4086
_reflns_threshold_expression >2sigma(I)
_cod_data_source_file b906823f.txt
_cod_data_source_block jms0810
_cod_depositor_comments
;
The following automatic conversions were performed:
'_symmetry_cell_setting' value 'Monoclinic' changed to 'monoclinic'
according to '/home/saulius/struct/CIF-dictionaries/cif_core.dic'
dictionary named 'cif_core.dic' version 2.4.1 from 2010-06-29.

Automatic conversion script
Id: cif_fix_enum 1527 2010-12-29 10:47:43Z saulius 
;
_cod_original_sg_symbol_H-M 'P 21/c'
_cod_database_code 7104769

loop_
_symmetry_equiv_pos_as_xyz
'x, y, z'
'-x, y+1/2, -z+1/2'
'-x, -y, -z'
'x, -y-1/2, z-1/2'

loop_
_atom_site_label
_atom_site_type_symbol
_atom_site_fract_x
_atom_site_fract_y
_atom_site_fract_z
_atom_site_U_iso_or_equiv
_atom_site_adp_type
_atom_site_occupancy
_atom_site_symmetry_multiplicity
_atom_site_calc_flag
_atom_site_refinement_flags
_atom_site_disorder_assembly
_atom_site_disorder_group
C1 C 0.1419(13) 0.5868(6) 0.3789(15) 0.061(3) Uani 0.543(6) 1 d P A 1
H1A H 0.0455 0.5858 0.3616 0.091 Uiso 0.543(6) 1 calc PR A 1
H1B H 0.1782 0.6230 0.3384 0.091 Uiso 0.543(6) 1 calc PR A 1
H1C H 0.1632 0.5891 0.4696 0.091 Uiso 0.543(6) 1 calc PR A 1
C2 C 0.1532(4) 0.4665(2) 0.3847(4) 0.0623(11) Uani 0.543(6) 1 d P A 1
H2A H 0.0574 0.4696 0.3969 0.075 Uiso 0.543(6) 1 calc PR A 1
H2B H 0.2014 0.4586 0.4670 0.075 Uiso 0.543(6) 1 calc PR A 1
C3 C 0.1794(5) 0.4133(2) 0.2911(5) 0.0684(12) Uani 0.543(6) 1 d P A 1
H3A H 0.1027 0.3848 0.2809 0.082 Uiso 0.543(6) 1 calc PR A 1
H3B H 0.2595 0.3894 0.3194 0.082 Uiso 0.543(6) 1 calc PR A 1
C4 C 0.2001(11) 0.4498(4) 0.1633(8) 0.064(2) Uani 0.543(6) 1 d P A 1
H4A H 0.2940 0.4482 0.1432 0.076 Uiso 0.543(6) 1 calc PR A 1
H4B H 0.1444 0.4318 0.0926 0.076 Uiso 0.543(6) 1 calc PR A 1
C5 C 0.1584(7) 0.5161(3) 0.1882(6) 0.0495(17) Uani 0.543(6) 1 d P A 1
H5A H 0.0612 0.5209 0.1736 0.059 Uiso 0.543(6) 1 calc PR A 1
H5B H 0.2025 0.5453 0.1335 0.059 Uiso 0.543(6) 1 calc PR A 1
C6 C 0.3545(8) 0.5321(4) 0.3501(8) 0.0484(16) Uani 0.543(6) 1 d P A 1
H6A H 0.3753 0.5521 0.4325 0.058 Uiso 0.543(6) 1 calc PR A 1
H6B H 0.3920 0.4899 0.3549 0.058 Uiso 0.543(6) 1 calc PR A 1
C7 C 0.4237(6) 0.5685(3) 0.2503(7) 0.0511(17) Uani 0.543(6) 1 d P A 1
H7A H 0.5198 0.5715 0.2743 0.061 Uiso 0.543(6) 1 calc PR A 1
H7B H 0.4116 0.5471 0.1685 0.061 Uiso 0.543(6) 1 calc PR A 1
C1A C 0.3796(7) 0.5104(4) 0.4226(10) 0.047(2) Uani 0.457(6) 1 d P A 2
H1A1 H 0.4495 0.5334 0.3841 0.071 Uiso 0.457(6) 1 calc PR A 2
H1A2 H 0.4035 0.4666 0.4280 0.071 Uiso 0.457(6) 1 calc PR A 2
H1A3 H 0.3695 0.5266 0.5070 0.071 Uiso 0.457(6) 1 calc PR A 2
C2A C 0.1532(4) 0.4665(2) 0.3847(4) 0.0623(11) Uani 0.457(6) 1 d P A 2
H2A1 H 0.0598 0.4804 0.3755 0.075 Uiso 0.457(6) 1 calc PR A 2
H2A2 H 0.1757 0.4538 0.4725 0.075 Uiso 0.457(6) 1 calc PR A 2
C3A C 0.1794(5) 0.4133(2) 0.2911(5) 0.0684(12) Uani 0.457(6) 1 d P A 2
H3A1 H 0.2170 0.3773 0.3386 0.082 Uiso 0.457(6) 1 calc PR A 2
H3A2 H 0.0941 0.4003 0.2477 0.082 Uiso 0.457(6) 1 calc PR A 2
C4A C 0.2658(15) 0.4309(6) 0.2023(14) 0.083(4) Uani 0.457(6) 1 d P A 2
H4A1 H 0.2353 0.4153 0.1181 0.100 Uiso 0.457(6) 1 calc PR A 2
H4A2 H 0.3564 0.4152 0.2247 0.100 Uiso 0.457(6) 1 calc PR A 2
C5A C 0.2626(10) 0.4992(5) 0.2058(9) 0.062(2) Uani 0.457(6) 1 d P A 2
H5A1 H 0.1866 0.5150 0.1517 0.074 Uiso 0.457(6) 1 calc PR A 2
H5A2 H 0.3453 0.5164 0.1757 0.074 Uiso 0.457(6) 1 calc PR A 2
C6A C 0.186(2) 0.5790(9) 0.3558(17) 0.112(9) Uani 0.457(6) 1 d P A 2
H6A1 H 0.1476 0.5806 0.4385 0.135 Uiso 0.457(6) 1 calc PR A 2
H6A2 H 0.1110 0.5824 0.2910 0.135 Uiso 0.457(6) 1 calc PR A 2
C7A C 0.2784(10) 0.6367(5) 0.3442(10) 0.065(2) Uani 0.457(6) 1 d P A 2
H7A1 H 0.2231 0.6742 0.3307 0.079 Uiso 0.457(6) 1 calc PR A 2
H7A2 H 0.3335 0.6420 0.4237 0.079 Uiso 0.457(6) 1 calc PR A 2
C8 C 0.4338(5) 0.6756(2) 0.1766(4) 0.0640(11) Uani 1 1 d . A .
C9 C 0.5139(5) 0.6572(2) 0.0809(4) 0.0697(12) Uani 1 1 d . . .
H9 H 0.5214 0.6146 0.0610 0.084 Uiso 1 1 calc R . .
C10 C 0.5829(4) 0.7014(2) 0.0148(4) 0.0618(10) Uani 1 1 d . . .
H10 H 0.6378 0.6882 -0.0484 0.074 Uiso 1 1 calc R . .
C11 C 0.5717(4) 0.76541(18) 0.0408(4) 0.0565(9) Uani 1 1 d . . .
C12 C 0.4886(4) 0.78331(19) 0.1389(4) 0.0635(11) Uani 1 1 d . . .
H12 H 0.4783 0.8257 0.1586 0.076 Uiso 1 1 calc R . .
C13 C 0.4229(4) 0.7379(2) 0.2054(4) 0.0624(10) Uani 1 1 d . . .
H13 H 0.3703 0.7500 0.2711 0.075 Uiso 1 1 calc R . .
C14 C 0.6416(4) 0.81323(19) -0.0331(4) 0.0607(10) Uani 1 1 d . . .
C15 C 0.7527(4) 0.79241(19) -0.1109(4) 0.0625(11) Uani 1 1 d . . .
H15 H 0.7933 0.7534 -0.0941 0.075 Uiso 1 1 calc R . .
C16 C 0.7955(5) 0.82809(19) -0.2038(4) 0.0641(11) Uani 1 1 d . . .
H16 H 0.7549 0.8674 -0.2154 0.077 Uiso 1 1 calc R . .
C17 C 0.9001(5) 0.81177(18) -0.2898(4) 0.0622(11) Uani 1 1 d . . .
C18 C 0.9705(4) 0.7548(2) -0.2843(4) 0.0650(11) Uani 1 1 d . . .
H18 H 0.9502 0.7247 -0.2241 0.078 Uiso 1 1 calc R . .
C19 C 1.0688(5) 0.7424(2) -0.3656(5) 0.0739(13) Uani 1 1 d . . .
H19 H 1.1149 0.7042 -0.3600 0.089 Uiso 1 1 calc R . .
C20 C 1.1000(5) 0.7866(2) -0.4565(5) 0.0748(13) Uani 1 1 d . . .
H20 H 1.1679 0.7787 -0.5111 0.090 Uiso 1 1 calc R . .
C21 C 1.0290(6) 0.8421(2) -0.4644(4) 0.0787(14) Uani 1 1 d . . .
H21 H 1.0477 0.8715 -0.5266 0.094 Uiso 1 1 calc R . .
C22 C 0.9312(6) 0.8553(2) -0.3828(4) 0.0754(14) Uani 1 1 d . . .
H22 H 0.8852 0.8935 -0.3895 0.090 Uiso 1 1 calc R . .
N1 N 0.2032(10) 0.5272(5) 0.3270(11) 0.0387(19) Uani 0.543(6) 1 d P A 1
N1A N 0.2490(10) 0.5178(7) 0.3429(14) 0.040(3) Uani 0.457(6) 1 d P A 2
O1 O 0.3651(3) 0.63049(14) 0.2409(3) 0.0727(9) Uani 1 1 d . . .
O2 O 0.6072(3) 0.86910(14) -0.0293(3) 0.0737(9) Uani 1 1 d . . .
P1 P 0.26159(10) 0.54362(5) 0.79398(10) 0.0545(3) Uani 1 1 d . . .
F1 F 0.3990(5) 0.5599(2) 0.7462(6) 0.0696(15) Uani 0.543(6) 1 d P A 1
F2 F 0.1149(5) 0.5320(3) 0.8592(6) 0.0651(14) Uani 0.543(6) 1 d P A 1
F3 F 0.3311(6) 0.5035(4) 0.9112(6) 0.106(2) Uani 0.543(6) 1 d P A 1
F4 F 0.1798(10) 0.5852(5) 0.6936(8) 0.080(2) Uani 0.543(6) 1 d P A 1
F5 F 0.2731(6) 0.6054(4) 0.8882(10) 0.113(3) Uani 0.543(6) 1 d P A 1
F6 F 0.2406(8) 0.4846(3) 0.7140(8) 0.0742(19) Uani 0.543(6) 1 d P A 1
F1A F 0.3421(7) 0.5579(4) 0.6597(8) 0.090(2) Uani 0.457(6) 1 d P A 2
F2A F 0.1836(9) 0.5226(3) 0.9005(6) 0.076(2) Uani 0.457(6) 1 d P A 2
F3A F 0.3718(8) 0.4864(4) 0.8202(9) 0.103(3) Uani 0.457(6) 1 d P A 2
F4A F 0.1609(16) 0.5949(7) 0.7435(12) 0.105(4) Uani 0.457(6) 1 d P A 2
F5A F 0.3479(14) 0.5909(6) 0.8642(11) 0.153(5) Uani 0.457(6) 1 d P A 2
F6A F 0.1765(7) 0.4918(5) 0.6989(10) 0.074(2) Uani 0.457(6) 1 d P A 2

loop_
_atom_site_aniso_label
_atom_site_aniso_U_11
_atom_site_aniso_U_22
_atom_site_aniso_U_33
_atom_site_aniso_U_23
_atom_site_aniso_U_13
_atom_site_aniso_U_12
C1 0.067(5) 0.032(5) 0.083(7) -0.010(5) 0.002(5) 0.006(5)
C2 0.048(2) 0.077(3) 0.062(2) 0.012(2) 0.0059(18) -0.0156(19)
C3 0.069(3) 0.053(2) 0.082(3) 0.003(2) -0.011(2) -0.003(2)
C4 0.076(6) 0.059(5) 0.055(5) 0.003(4) -0.003(4) -0.008(4)
C5 0.047(4) 0.054(4) 0.047(4) 0.010(3) -0.004(3) -0.002(3)
C6 0.030(4) 0.054(4) 0.060(5) 0.001(3) -0.001(3) 0.002(3)
C7 0.031(3) 0.043(3) 0.080(5) 0.001(3) 0.007(3) 0.000(2)
C1A 0.020(3) 0.046(4) 0.073(6) 0.001(4) -0.008(4) -0.001(3)
C2A 0.048(2) 0.077(3) 0.062(2) 0.012(2) 0.0059(18) -0.0156(19)
C3A 0.069(3) 0.053(2) 0.082(3) 0.003(2) -0.011(2) -0.003(2)
C4A 0.092(9) 0.061(7) 0.094(9) -0.009(6) -0.011(8) -0.020(6)
C5A 0.051(5) 0.066(6) 0.067(5) -0.020(4) -0.001(4) -0.002(4)
C6A 0.21(2) 0.058(8) 0.062(9) -0.023(6) -0.062(12) 0.072(12)
C7A 0.057(5) 0.070(6) 0.069(6) 0.004(5) 0.005(4) -0.001(4)
C8 0.071(3) 0.058(2) 0.062(2) 0.0071(19) -0.006(2) -0.014(2)
C9 0.090(3) 0.064(3) 0.056(2) -0.0009(19) 0.011(2) -0.019(2)
C10 0.067(3) 0.061(2) 0.057(2) -0.0003(18) -0.0004(19) -0.0060(19)
C11 0.044(2) 0.056(2) 0.067(2) 0.0013(18) -0.0126(18) -0.0037(16)
C12 0.050(2) 0.050(2) 0.087(3) -0.003(2) -0.017(2) -0.0019(17)
C13 0.043(2) 0.069(3) 0.073(3) 0.010(2) -0.0124(18) -0.0087(18)
C14 0.054(2) 0.053(2) 0.072(3) -0.0007(19) -0.0192(19) -0.0039(17)
C15 0.053(2) 0.049(2) 0.082(3) 0.014(2) -0.014(2) -0.0073(17)
C16 0.075(3) 0.046(2) 0.068(3) 0.0019(18) -0.016(2) -0.0124(19)
C17 0.073(3) 0.046(2) 0.063(2) 0.0112(17) -0.022(2) -0.0223(19)
C18 0.058(2) 0.054(2) 0.079(3) 0.019(2) -0.017(2) -0.0170(18)
C19 0.058(3) 0.065(3) 0.096(3) 0.019(2) -0.016(2) -0.011(2)
C20 0.066(3) 0.086(3) 0.070(3) 0.005(2) -0.014(2) -0.022(2)
C21 0.108(4) 0.066(3) 0.058(3) 0.017(2) -0.018(3) -0.023(3)
C22 0.115(4) 0.052(2) 0.057(2) 0.0124(19) -0.006(3) -0.015(2)
N1 0.029(5) 0.038(5) 0.049(4) 0.012(3) 0.002(4) 0.004(4)
N1A 0.025(7) 0.042(5) 0.051(5) 0.008(4) -0.001(5) 0.011(5)
O1 0.083(2) 0.0566(17) 0.083(2) 0.0089(14) 0.0373(17) 0.0038(15)
O2 0.079(2) 0.0518(17) 0.087(2) 0.0037(14) -0.0133(17) -0.0055(14)
P1 0.0487(6) 0.0478(6) 0.0662(6) 0.0017(4) -0.0007(4) 0.0001(4)
F1 0.059(3) 0.059(3) 0.095(4) -0.001(3) 0.028(3) 0.002(2)
F2 0.045(3) 0.064(3) 0.087(4) 0.000(3) 0.012(2) 0.003(2)
F3 0.078(4) 0.160(6) 0.082(4) 0.049(4) 0.015(3) 0.050(4)
F4 0.089(5) 0.061(4) 0.087(6) 0.013(4) -0.013(4) 0.022(3)
F5 0.052(3) 0.110(5) 0.179(7) -0.098(5) 0.017(4) -0.019(3)
F6 0.085(5) 0.048(3) 0.091(4) -0.028(3) 0.016(4) -0.001(4)
F1A 0.063(4) 0.133(6) 0.078(5) 0.019(4) 0.026(3) -0.014(4)
F2A 0.102(6) 0.076(4) 0.054(4) 0.005(3) 0.028(4) 0.007(4)
F3A 0.080(5) 0.117(6) 0.109(6) 0.022(5) -0.005(4) 0.042(4)
F4A 0.144(8) 0.065(5) 0.111(9) 0.006(6) 0.038(7) 0.052(5)
F5A 0.158(11) 0.164(11) 0.133(9) -0.009(8) -0.030(9) -0.110(10)
F6A 0.055(4) 0.089(5) 0.077(4) -0.018(3) 0.001(4) -0.004(4)

loop_
_atom_type_symbol
_atom_type_description
_atom_type_scat_dispersion_real
_atom_type_scat_dispersion_imag
_atom_type_scat_source
C C 0.0181 0.0091 'International Tables Vol C Tables 4.2.6.8 and 6.1.1.4'
H H 0.0000 0.0000 'International Tables Vol C Tables 4.2.6.8 and 6.1.1.4'
N N 0.0311 0.0180 'International Tables Vol C Tables 4.2.6.8 and 6.1.1.4'
F F 0.0727 0.0534 'International Tables Vol C Tables 4.2.6.8 and 6.1.1.4'
P P 0.2955 0.4335 'International Tables Vol C Tables 4.2.6.8 and 6.1.1.4'
O O 0.0492 0.0322 'International Tables Vol C Tables 4.2.6.8 and 6.1.1.4'

loop_
_geom_angle_atom_site_label_1
_geom_angle_atom_site_label_2
_geom_angle_atom_site_label_3
_geom_angle
_geom_angle_site_symmetry_1
_geom_angle_site_symmetry_3
_geom_angle_publ_flag
N1 C2 C3 107.1(6) . . ?
N1 C2 H2A 110.3 . . ?
C3 C2 H2A 110.3 . . ?
N1 C2 H2B 110.3 . . ?
C3 C2 H2B 110.3 . . ?
H2A C2 H2B 108.5 . . ?
C2 C3 C4 102.7(4) . . ?
C2 C3 H3A 111.2 . . ?
C4 C3 H3A 111.2 . . ?
C2 C3 H3B 111.2 . . ?
C4 C3 H3B 111.2 . . ?
H3A C3 H3B 109.1 . . ?
C5 C4 C3 105.1(6) . . ?
C5 C4 H4A 110.7 . . ?
C3 C4 H4A 110.7 . . ?
C5 C4 H4B 110.7 . . ?
C3 C4 H4B 110.7 . . ?
H4A C4 H4B 108.8 . . ?
C4 C5 N1 104.5(6) . . ?
C4 C5 H5A 110.8 . . ?
N1 C5 H5A 110.8 . . ?
C4 C5 H5B 110.8 . . ?
N1 C5 H5B 110.8 . . ?
H5A C5 H5B 108.9 . . ?
C7 C6 N1 115.0(8) . . ?
C7 C6 H6A 108.5 . . ?
N1 C6 H6A 108.5 . . ?
C7 C6 H6B 108.5 . . ?
N1 C6 H6B 108.5 . . ?
H6A C6 H6B 107.5 . . ?
O1 C7 C6 108.3(5) . . ?
O1 C7 H7A 110.0 . . ?
C6 C7 H7A 110.0 . . ?
O1 C7 H7B 110.0 . . ?
C6 C7 H7B 110.0 . . ?
H7A C7 H7B 108.4 . . ?
N1A C1A H1A1 109.5 . . ?
N1A C1A H1A2 109.5 . . ?
H1A1 C1A H1A2 109.5 . . ?
N1A C1A H1A3 109.5 . . ?
H1A1 C1A H1A3 109.5 . . ?
H1A2 C1A H1A3 109.5 . . ?
C5A C4A H4A1 111.0 . . ?
C5A C4A H4A2 111.0 . . ?
H4A1 C4A H4A2 109.0 . . ?
C4A C5A N1A 106.8(10) . . ?
C4A C5A H5A1 110.4 . . ?
N1A C5A H5A1 110.4 . . ?
C4A C5A H5A2 110.4 . . ?
N1A C5A H5A2 110.4 . . ?
H5A1 C5A H5A2 108.6 . . ?
N1A C6A C7A 115.9(17) . . ?
N1A C6A H6A1 108.3 . . ?
C7A C6A H6A1 108.3 . . ?
N1A C6A H6A2 108.3 . . ?
C7A C6A H6A2 108.3 . . ?
H6A1 C6A H6A2 107.4 . . ?
O1 C7A C6A 112.4(10) . . ?
O1 C7A H7A1 109.1 . . ?
C6A C7A H7A1 109.1 . . ?
O1 C7A H7A2 109.1 . . ?
C6A C7A H7A2 109.1 . . ?
H7A1 C7A H7A2 107.9 . . ?
C13 C8 O1 121.0(4) . . ?
C13 C8 C9 119.7(4) . . ?
O1 C8 C9 119.3(4) . . ?
C10 C9 C8 120.4(4) . . ?
C10 C9 H9 119.8 . . ?
C8 C9 H9 119.8 . . ?
C9 C10 C11 121.1(4) . . ?
C9 C10 H10 119.5 . . ?
C11 C10 H10 119.5 . . ?
C10 C11 C12 117.6(4) . . ?
C10 C11 C14 121.3(4) . . ?
C12 C11 C14 121.1(4) . . ?
C13 C12 C11 120.0(4) . . ?
C13 C12 H12 120.0 . . ?
C11 C12 H12 120.0 . . ?
C8 C13 C12 121.2(4) . . ?
C8 C13 H13 119.4 . . ?
C12 C13 H13 119.4 . . ?
O2 C14 C11 120.0(4) . . ?
O2 C14 C15 121.4(4) . . ?
C11 C14 C15 118.6(4) . . ?
C16 C15 C14 121.5(4) . . ?
C16 C15 H15 119.2 . . ?
C14 C15 H15 119.2 . . ?
C15 C16 C17 126.5(4) . . ?
C15 C16 H16 116.7 . . ?
C17 C16 H16 116.7 . . ?
C22 C17 C18 117.8(5) . . ?
C22 C17 C16 118.5(4) . . ?
C18 C17 C16 123.6(4) . . ?
C19 C18 C17 121.2(4) . . ?
C19 C18 H18 119.4 . . ?
C17 C18 H18 119.4 . . ?
C18 C19 C20 120.3(5) . . ?
C18 C19 H19 119.9 . . ?
C20 C19 H19 119.9 . . ?
C21 C20 C19 118.8(5) . . ?
C21 C20 H20 120.6 . . ?
C19 C20 H20 120.6 . . ?
C22 C21 C20 121.4(4) . . ?
C22 C21 H21 119.3 . . ?
C20 C21 H21 119.3 . . ?
C21 C22 C17 120.4(5) . . ?
C21 C22 H22 119.8 . . ?
C17 C22 H22 119.8 . . ?
C6 N1 C5 112.7(8) . . ?
C6 N1 C1 107.8(10) . . ?
C5 N1 C1 112.2(9) . . ?
C6 N1 C2 110.2(6) . . ?
C5 N1 C2 99.7(8) . . ?
C1 N1 C2 114.2(9) . . ?
C6A N1A C1A 113.8(13) . . ?
C6A N1A C5A 113.1(12) . . ?
C1A N1A C5A 111.8(9) . . ?
C8 O1 C7A 130.4(5) . . ?
C8 O1 C7 117.2(4) . . ?
C7A O1 C7 107.0(5) . . ?
F2A P1 F5A 98.3(6) . . ?
F2A P1 F6 96.4(4) . . ?
F5A P1 F6 152.6(7) . . ?
F2A P1 F1 148.0(4) . . ?
F5A P1 F1 60.8(6) . . ?
F6 P1 F1 95.5(4) . . ?
F2A P1 F4A 96.4(6) . . ?
F5A P1 F4A 91.7(9) . . ?
F6 P1 F4A 109.4(6) . . ?
F1 P1 F4A 107.5(6) . . ?
F2A P1 F4 114.1(5) . . ?
F5A P1 F4 102.0(7) . . ?
F6 P1 F4 92.8(5) . . ?
F1 P1 F4 94.9(4) . . ?
F4A P1 F4 22.5(4) . . ?
F2A P1 F3 58.7(4) . . ?
F5A P1 F3 77.2(6) . . ?
F6 P1 F3 91.1(4) . . ?
F1 P1 F3 91.5(3) . . ?
F4A P1 F3 149.9(5) . . ?
F4 P1 F3 172.1(4) . . ?
F2A P1 F5 78.6(5) . . ?
F5A P1 F5 31.4(6) . . ?
F6 P1 F5 174.8(4) . . ?
F1 P1 F5 89.6(3) . . ?
F4A P1 F5 70.1(6) . . ?
F4 P1 F5 88.0(5) . . ?
F3 P1 F5 87.4(5) . . ?
F2A P1 F3A 91.7(4) . . ?
F5A P1 F3A 93.6(7) . . ?
F6 P1 F3A 62.9(4) . . ?
F1 P1 F3A 67.8(4) . . ?
F4A P1 F3A 169.6(5) . . ?
F4 P1 F3A 147.1(4) . . ?
F3 P1 F3A 40.4(3) . . ?
F5 P1 F3A 118.2(5) . . ?
F2A P1 F2 28.8(3) . . ?
F5A P1 F2 112.7(6) . . ?
F6 P1 F2 90.9(4) . . ?
F1 P1 F2 173.5(3) . . ?
F4A P1 F2 71.5(6) . . ?
F4 P1 F2 86.2(4) . . ?
F3 P1 F2 86.9(3) . . ?
F5 P1 F2 84.0(3) . . ?
F3A P1 F2 114.3(4) . . ?
F2A P1 F6A 89.0(5) . . ?
F5A P1 F6A 172.6(6) . . ?
F6 P1 F6A 23.3(3) . . ?
F1 P1 F6A 112.2(4) . . ?
F4A P1 F6A 88.4(7) . . ?
F4 P1 F6A 75.7(5) . . ?
F3 P1 F6A 106.1(5) . . ?
F5 P1 F6A 153.5(4) . . ?
F3A P1 F6A 85.1(4) . . ?
F2 P1 F6A 74.3(4) . . ?
F2A P1 F1A 171.3(4) . . ?
F5A P1 F1A 90.1(6) . . ?
F6 P1 F1A 75.0(4) . . ?
F1 P1 F1A 37.0(3) . . ?
F4A P1 F1A 85.5(5) . . ?
F4 P1 F1A 65.8(4) . . ?
F3 P1 F1A 121.8(3) . . ?
F5 P1 F1A 109.9(5) . . ?
F3A P1 F1A 85.6(4) . . ?
F2 P1 F1A 147.5(3) . . ?
F6A P1 F1A 82.5(5) . . ?

loop_
_geom_bond_atom_site_label_1
_geom_bond_atom_site_label_2
_geom_bond_distance
_geom_bond_site_symmetry_2
_geom_bond_publ_flag
C1 N1 1.518(15) . ?
C1 H1A 0.9600 . ?
C1 H1B 0.9600 . ?
C1 H1C 0.9600 . ?
C2 N1 1.520(12) . ?
C2 C3 1.530(6) . ?
C2 H2A 0.9700 . ?
C2 H2B 0.9700 . ?
C3 C4 1.574(10) . ?
C3 H3A 0.9700 . ?
C3 H3B 0.9700 . ?
C4 C5 1.492(11) . ?
C4 H4A 0.9700 . ?
C4 H4B 0.9700 . ?
C5 N1 1.509(14) . ?
C5 H5A 0.9700 . ?
C5 H5B 0.9700 . ?
C6 C7 1.504(10) . ?
C6 N1 1.506(9) . ?
C6 H6A 0.9700 . ?
C6 H6B 0.9700 . ?
C7 O1 1.437(7) . ?
C7 H7A 0.9700 . ?
C7 H7B 0.9700 . ?
C1A N1A 1.497(11) . ?
C1A H1A1 0.9600 . ?
C1A H1A2 0.9600 . ?
C1A H1A3 0.9600 . ?
C4A C5A 1.450(16) . ?
C4A H4A1 0.9700 . ?
C4A H4A2 0.9700 . ?
C5A N1A 1.506(17) . ?
C5A H5A1 0.9700 . ?
C5A H5A2 0.9700 . ?
C6A N1A 1.453(18) . ?
C6A C7A 1.54(3) . ?
C6A H6A1 0.9700 . ?
C6A H6A2 0.9700 . ?
C7A O1 1.437(10) . ?
C7A H7A1 0.9700 . ?
C7A H7A2 0.9700 . ?
C8 C13 1.359(6) . ?
C8 O1 1.378(5) . ?
C8 C9 1.380(6) . ?
C9 C10 1.376(6) . ?
C9 H9 0.9300 . ?
C10 C11 1.391(6) . ?
C10 H10 0.9300 . ?
C11 C12 1.415(6) . ?
C11 C14 1.479(6) . ?
C12 C13 1.380(6) . ?
C12 H12 0.9300 . ?
C13 H13 0.9300 . ?
C14 O2 1.234(5) . ?
C14 C15 1.484(6) . ?
C15 C16 1.326(6) . ?
C15 H15 0.9300 . ?
C16 C17 1.464(7) . ?
C16 H16 0.9300 . ?
C17 C22 1.393(6) . ?
C17 C18 1.394(6) . ?
C18 C19 1.366(7) . ?
C18 H18 0.9300 . ?
C19 C20 1.386(6) . ?
C19 H19 0.9300 . ?
C20 C21 1.371(7) . ?
C20 H20 0.9300 . ?
C21 C22 1.367(8) . ?
C21 H21 0.9300 . ?
C22 H22 0.9300 . ?
P1 F2A 1.473(7) . ?
P1 F5A 1.479(9) . ?
P1 F6 1.512(7) . ?
P1 F1 1.524(5) . ?
P1 F4A 1.543(14) . ?
P1 F4 1.555(9) . ?
P1 F3 1.608(5) . ?
P1 F5 1.639(6) . ?
P1 F3A 1.642(6) . ?
P1 F2 1.669(5) . ?
P1 F6A 1.671(9) . ?
P1 F1A 1.695(6) . ?

loop_
_geom_torsion_atom_site_label_1
_geom_torsion_atom_site_label_2
_geom_torsion_atom_site_label_3
_geom_torsion_atom_site_label_4
_geom_torsion
_geom_torsion_site_symmetry_1
_geom_torsion_site_symmetry_2
_geom_torsion_site_symmetry_3
_geom_torsion_site_symmetry_4
_geom_torsion_publ_flag
N1 C2 C3 C4 -17.9(6) . . . . ?
C2 C3 C4 C5 -10.6(7) . . . . ?
C3 C4 C5 N1 35.5(9) . . . . ?
N1 C6 C7 O1 56.6(9) . . . . ?
N1A C6A C7A O1 43.3(16) . . . . ?
C13 C8 C9 C10 0.1(7) . . . . ?
O1 C8 C9 C10 179.6(4) . . . . ?
C8 C9 C10 C11 -1.2(7) . . . . ?
C9 C10 C11 C12 0.9(6) . . . . ?
C9 C10 C11 C14 -177.8(4) . . . . ?
C10 C11 C12 C13 0.4(5) . . . . ?
C14 C11 C12 C13 179.1(3) . . . . ?
O1 C8 C13 C12 -178.2(4) . . . . ?
C9 C8 C13 C12 1.3(6) . . . . ?
C11 C12 C13 C8 -1.6(6) . . . . ?
C10 C11 C14 O2 163.5(4) . . . . ?
C12 C11 C14 O2 -15.1(6) . . . . ?
C10 C11 C14 C15 -16.4(5) . . . . ?
C12 C11 C14 C15 164.9(3) . . . . ?
O2 C14 C15 C16 -17.8(6) . . . . ?
C11 C14 C15 C16 162.1(4) . . . . ?
C14 C15 C16 C17 -177.5(4) . . . . ?
C15 C16 C17 C22 179.6(4) . . . . ?
C15 C16 C17 C18 -0.3(6) . . . . ?
C22 C17 C18 C19 1.3(6) . . . . ?
C16 C17 C18 C19 -178.9(4) . . . . ?
C17 C18 C19 C20 -0.4(7) . . . . ?
C18 C19 C20 C21 -1.1(7) . . . . ?
C19 C20 C21 C22 1.7(7) . . . . ?
C20 C21 C22 C17 -0.8(7) . . . . ?
C18 C17 C22 C21 -0.7(6) . . . . ?
C16 C17 C22 C21 179.5(4) . . . . ?
C7 C6 N1 C5 40.5(10) . . . . ?
C7 C6 N1 C1 -83.9(11) . . . . ?
C7 C6 N1 C2 150.8(7) . . . . ?
C4 C5 N1 C6 71.1(9) . . . . ?
C4 C5 N1 C1 -167.0(9) . . . . ?
C4 C5 N1 C2 -45.7(7) . . . . ?
C3 C2 N1 C6 -79.7(8) . . . . ?
C3 C2 N1 C5 39.0(6) . . . . ?
C3 C2 N1 C1 158.9(9) . . . . ?
C7A C6A N1A C1A 48.4(18) . . . . ?
C7A C6A N1A C5A -80.6(15) . . . . ?
C4A C5A N1A C6A -154.1(15) . . . . ?
C4A C5A N1A C1A 75.9(13) . . . . ?
C13 C8 O1 C7A -1.7(8) . . . . ?
C9 C8 O1 C7A 178.7(6) . . . . ?
C13 C8 O1 C7 -152.2(5) . . . . ?
C9 C8 O1 C7 28.2(6) . . . . ?
C6A C7A O1 C8 160.1(8) . . . . ?
C6A C7A O1 C7 -47.1(10) . . . . ?
C6 C7 O1 C8 165.7(5) . . . . ?
C6 C7 O1 C7A 8.8(7) . . . . ?
